data_4339520
loop_
_publ_author_name
'Shao, Pin'
'Sun, Wenfang'

_publ_section_title
;
 Trinuclear platinum(II) 4,6-diphenyl-2,2'-bipyridyl complex with
 bis(diphenylphosphinomethyl)phenylphosphine auxiliary ligand: synthesis,
 structural characterization, and photophysics.
;
_journal_issue 21
_journal_name_full 'Inorganic chemistry'
_journal_page_first 8603
_journal_page_last 8612
_journal_paper_doi 10.1021/ic700757x
_journal_volume 46
_journal_year 2007
_chemical_formula_sum 'C115 H92 F18 N7 P6 Pt3'
_chemical_formula_weight 2685.05
_chemical_name_systematic
; 
 ? 
;
_space_group_IT_number 2
_symmetry_cell_setting triclinic
_symmetry_space_group_name_Hall '-P 1'
_symmetry_space_group_name_H-M 'P -1'
_atom_sites_solution_hydrogens geom
_atom_sites_solution_primary direct
_atom_sites_solution_secondary difmap
_audit_creation_method SHELXL-97
_cell_angle_alpha 69.5930(10)
_cell_angle_beta 70.8930(10)
_cell_angle_gamma 87.7230(10)
_cell_formula_units_Z 2
_cell_length_a 16.21730(10)
_cell_length_b 19.45240(10)
_cell_length_c 20.92540(10)
_cell_measurement_reflns_used 8456
_cell_measurement_temperature 293(2)
_cell_measurement_theta_max 19.42
_cell_measurement_theta_min 2.16
_cell_volume 5825.43(8)
_computing_structure_refinement 'SHELXL-97 (Sheldrick, 1997)'
_computing_structure_solution 'SHELXS-97 (Sheldrick, 1990)'
_diffrn_ambient_temperature 293(2)
_diffrn_measured_fraction_theta_full 0.996
_diffrn_measured_fraction_theta_max 0.996
_diffrn_radiation_monochromator graphite
_diffrn_radiation_source 'fine-focus sealed tube'
_diffrn_radiation_type MoK\a
_diffrn_radiation_wavelength 0.71073
_diffrn_reflns_av_R_equivalents 0.0971
_diffrn_reflns_av_sigmaI/netI 0.1052
_diffrn_reflns_limit_h_max 19
_diffrn_reflns_limit_h_min -19
_diffrn_reflns_limit_k_max 23
_diffrn_reflns_limit_k_min -23
_diffrn_reflns_limit_l_max 21
_diffrn_reflns_limit_l_min -24
_diffrn_reflns_number 82251
_diffrn_reflns_theta_full 25.00
_diffrn_reflns_theta_max 25.00
_diffrn_reflns_theta_min 1.97
_exptl_absorpt_coefficient_mu 3.753
_exptl_crystal_density_diffrn 1.531
_exptl_crystal_density_method 'not measured'
_exptl_crystal_F_000 2634
_exptl_crystal_size_max 0.20
_exptl_crystal_size_mid 0.20
_exptl_crystal_size_min 0.20
_refine_diff_density_max 1.319
_refine_diff_density_min -0.944
_refine_diff_density_rms 0.160
_refine_ls_abs_structure_details 'Flack H D (1983), Acta Cryst. A39, 876-881'
_refine_ls_abs_structure_Flack -10(10)
_refine_ls_extinction_method none
_refine_ls_goodness_of_fit_ref 1.009
_refine_ls_hydrogen_treatment mixed
_refine_ls_matrix_type full
_refine_ls_number_parameters 1342
_refine_ls_number_reflns 20432
_refine_ls_number_restraints 0
_refine_ls_restrained_S_all 1.009
_refine_ls_R_factor_all 0.1203
_refine_ls_R_factor_gt 0.0526
_refine_ls_shift/su_max 0.003
_refine_ls_shift/su_mean 0.000
_refine_ls_structure_factor_coef Fsqd
_refine_ls_weighting_details 'calc w=1/[\s^2^(Fo^2^)+(0.0780P)^2^+0.0000P] where P=(Fo^2^+2Fc^2^)/3'
_refine_ls_weighting_scheme calc
_refine_ls_wR_factor_gt 0.1343
_refine_ls_wR_factor_ref 0.1506
_reflns_number_gt 12041
_reflns_number_total 20432
_reflns_threshold_expression >2sigma(I)
_cod_data_source_file ic700757x-file003.cif
_cod_data_source_block sad
_cod_original_cell_volume 5825.43(5)
_cod_original_sg_symbol_H-M P-1
_cod_database_code 4339520

loop_
_symmetry_equiv_pos_as_xyz
'x, y, z'
'-x, -y, -z'

loop_
_atom_site_label
_atom_site_type_symbol
_atom_site_fract_x
_atom_site_fract_y
_atom_site_fract_z
_atom_site_U_iso_or_equiv
_atom_site_adp_type
_atom_site_occupancy
_atom_site_symmetry_multiplicity
_atom_site_calc_flag
_atom_site_refinement_flags
Pt1 Pt 0.68443(2) 0.01101(2) 0.32729(2) 0.03963(12) Uani 1 1 d .
Pt2 Pt 0.80660(2) -0.140052(19) 0.35870(2) 0.03806(12) Uani 1 1 d .
Pt3 Pt 0.94791(3) -0.25732(2) 0.35923(2) 0.04106(12) Uani 1 1 d .
P1 P 0.78536(16) 0.06948(13) 0.21710(13) 0.0385(6) Uani 1 1 d .
P2 P 0.90689(16) -0.05883(13) 0.25947(13) 0.0373(6) Uani 1 1 d .
P3 P 1.02860(17) -0.18986(13) 0.24428(14) 0.0413(6) Uani 1 1 d .
P4 P 0.3429(3) 0.6552(2) 0.4599(3) 0.1050(15) Uani 1 1 d .
P5 P 0.8612(2) 0.93427(19) 0.00095(17) 0.0722(10) Uani 1 1 d .
P6 P 0.3181(3) 0.2494(2) 0.2028(2) 0.0931(12) Uani 1 1 d .
F1 F 0.4044(10) 0.6835(7) 0.3816(6) 0.211(6) Uani 1 1 d .
F2 F 0.3116(11) 0.7267(7) 0.4427(11) 0.273(9) Uani 1 1 d .
F3 F 0.2845(10) 0.6237(6) 0.5388(6) 0.223(7) Uani 1 1 d .
F4 F 0.3804(9) 0.5813(6) 0.4808(9) 0.218(6) Uani 1 1 d .
F5 F 0.2827(11) 0.6167(8) 0.4399(9) 0.270(9) Uani 1 1 d .
F6 F 0.4146(10) 0.6877(7) 0.4760(7) 0.230(7) Uani 1 1 d .
F7 F 0.8753(6) 1.0215(4) -0.0275(4) 0.111(3) Uani 1 1 d .
F8 F 0.7675(5) 0.9332(5) 0.0557(5) 0.147(4) Uani 1 1 d .
F9 F 0.8519(6) 0.8491(4) 0.0272(5) 0.125(3) Uani 1 1 d .
F10 F 0.9550(6) 0.9364(5) -0.0529(5) 0.144(4) Uani 1 1 d .
F11 F 0.8972(5) 0.9305(4) 0.0632(4) 0.107(3) Uani 1 1 d .
F12 F 0.8197(8) 0.9378(6) -0.0570(5) 0.168(5) Uani 1 1 d .
F13 F 0.4084(7) 0.2411(8) 0.1538(6) 0.197(5) Uani 1 1 d .
F14 F 0.3092(10) 0.1700(6) 0.2553(5) 0.221(7) Uani 1 1 d .
F15 F 0.2279(6) 0.2543(6) 0.2579(6) 0.146(4) Uani 1 1 d .
F16 F 0.3194(9) 0.3262(6) 0.1516(6) 0.192(5) Uani 1 1 d .
F17 F 0.3570(6) 0.2800(7) 0.2474(6) 0.167(4) Uani 1 1 d .
F18 F 0.2750(8) 0.2213(8) 0.1607(6) 0.210(6) Uani 1 1 d .
N1 N 0.6002(5) -0.0522(4) 0.4229(4) 0.041(2) Uani 1 1 d .
N2 N 0.6187(5) -0.0609(4) 0.2974(4) 0.044(2) Uani 1 1 d .
N3 N 0.7162(5) -0.2153(4) 0.4430(4) 0.041(2) Uani 1 1 d .
N4 N 0.8174(5) -0.1207(4) 0.4520(4) 0.044(2) Uani 1 1 d .
N5 N 0.8863(5) -0.3213(4) 0.4632(4) 0.046(2) Uani 1 1 d .
N6 N 0.8744(5) -0.3398(4) 0.3495(5) 0.046(2) Uani 1 1 d .
C1 C 0.7072(6) 0.0593(5) 0.3910(5) 0.040(2) Uani 1 1 d .
C2 C 0.7573(7) 0.1235(5) 0.3758(6) 0.052(3) Uani 1 1 d .
H2 H 0.7895 0.1506 0.3280 0.063 Uiso 1 1 calc R
C3 C 0.7608(7) 0.1481(6) 0.4297(7) 0.064(3) Uani 1 1 d .
H3 H 0.7944 0.1915 0.4169 0.076 Uiso 1 1 calc R
C4 C 0.7155(7) 0.1098(6) 0.5023(7) 0.063(3) Uani 1 1 d .
H4 H 0.7188 0.1267 0.5380 0.075 Uiso 1 1 calc R
C5 C 0.6656(7) 0.0464(6) 0.5199(6) 0.057(3) Uani 1 1 d .
H5 H 0.6348 0.0196 0.5681 0.068 Uiso 1 1 calc R
C6 C 0.6606(6) 0.0218(5) 0.4660(6) 0.043(2) Uani 1 1 d .
C7 C 0.6015(6) -0.0430(5) 0.4833(6) 0.048(3) Uani 1 1 d .
C8 C 0.5516(6) -0.0918(5) 0.5505(5) 0.045(3) Uani 1 1 d .
H8 H 0.5514 -0.0844 0.5921 0.054 Uiso 1 1 calc R
C9 C 0.5016(6) -0.1518(5) 0.5564(6) 0.048(3) Uani 1 1 d .
C10 C 0.5020(6) -0.1578(5) 0.4907(5) 0.043(2) Uani 1 1 d .
H10 H 0.4689 -0.1964 0.4917 0.051 Uiso 1 1 calc R
C11 C 0.5499(6) -0.1081(5) 0.4271(5) 0.039(2) Uani 1 1 d .
C12 C 0.5565(6) -0.1080(5) 0.3560(5) 0.044(3) Uani 1 1 d .
C13 C 0.5033(7) -0.1555(6) 0.3482(6) 0.059(3) Uani 1 1 d .
H13 H 0.4617 -0.1880 0.3890 0.071 Uiso 1 1 calc R
C14 C 0.5105(7) -0.1560(6) 0.2800(7) 0.066(3) Uani 1 1 d .
H14 H 0.4738 -0.1874 0.2744 0.079 Uiso 1 1 calc R
C15 C 0.5747(8) -0.1078(6) 0.2212(6) 0.065(3) Uani 1 1 d .
H15 H 0.5823 -0.1071 0.1750 0.078 Uiso 1 1 calc R
C16 C 0.6266(7) -0.0615(5) 0.2301(6) 0.051(3) Uani 1 1 d .
H16 H 0.6688 -0.0292 0.1896 0.061 Uiso 1 1 calc R
C17 C 0.4553(6) -0.2086(5) 0.6274(5) 0.046(3) Uani 1 1 d .
C18 C 0.4737(7) -0.2135(6) 0.6885(6) 0.060(3) Uani 1 1 d .
H18 H 0.5140 -0.1788 0.6855 0.072 Uiso 1 1 calc R
C19 C 0.4334(8) -0.2696(7) 0.7552(6) 0.068(3) Uani 1 1 d .
H19 H 0.4462 -0.2721 0.7961 0.082 Uiso 1 1 calc R
C20 C 0.3751(8) -0.3204(7) 0.7588(7) 0.075(4) Uani 1 1 d .
H20 H 0.3491 -0.3585 0.8026 0.090 Uiso 1 1 calc R
C21 C 0.3536(8) -0.3171(7) 0.6996(7) 0.073(4) Uani 1 1 d .
H21 H 0.3126 -0.3513 0.7027 0.088 Uiso 1 1 calc R
C22 C 0.3956(7) -0.2603(6) 0.6346(6) 0.061(3) Uani 1 1 d .
H22 H 0.3821 -0.2576 0.5939 0.073 Uiso 1 1 calc R
C23 C 0.8712(7) -0.0735(6) 0.4555(6) 0.050(3) Uani 1 1 d .
H23 H 0.9159 -0.0470 0.4132 0.060 Uiso 1 1 calc R
C24 C 0.8651(8) -0.0615(7) 0.5160(6) 0.068(3) Uani 1 1 d .
H24 H 0.9025 -0.0251 0.5140 0.082 Uiso 1 1 calc R
C25 C 0.8054(8) -0.1014(7) 0.5800(7) 0.076(4) Uani 1 1 d .
H25 H 0.8014 -0.0946 0.6228 0.091 Uiso 1 1 calc R
C26 C 0.7480(8) -0.1552(7) 0.5781(7) 0.072(4) Uani 1 1 d .
H26 H 0.7049 -0.1838 0.6204 0.086 Uiso 1 1 calc R
C27 C 0.7573(7) -0.1641(6) 0.5145(6) 0.048(3) Uani 1 1 d .
C28 C 0.7053(6) -0.2211(5) 0.5113(5) 0.042(2) Uani 1 1 d .
C29 C 0.6548(6) -0.2792(6) 0.5691(6) 0.050(3) Uani 1 1 d .
H29 H 0.6501 -0.2832 0.6158 0.061 Uiso 1 1 calc R
C30 C 0.6105(6) -0.3323(5) 0.5590(6) 0.053(3) Uani 1 1 d .
C31 C 0.6190(6) -0.3204(5) 0.4855(6) 0.050(3) Uani 1 1 d .
H31 H 0.5872 -0.3519 0.4758 0.060 Uiso 1 1 calc R
C32 C 0.6739(6) -0.2626(5) 0.4283(6) 0.049(3) Uani 1 1 d .
C33 C 0.6964(6) -0.2487(5) 0.3507(5) 0.042(2) Uani 1 1 d .
C34 C 0.6571(7) -0.2902(6) 0.3273(6) 0.057(3) Uani 1 1 d .
H34 H 0.6134 -0.3269 0.3603 0.069 Uiso 1 1 calc R
C35 C 0.6821(8) -0.2781(6) 0.2535(7) 0.070(3) Uani 1 1 d .
H35 H 0.6556 -0.3069 0.2371 0.084 Uiso 1 1 calc R
C36 C 0.7472(8) -0.2225(6) 0.2047(6) 0.061(3) Uani 1 1 d .
H36 H 0.7666 -0.2151 0.1556 0.073 Uiso 1 1 calc R
C37 C 0.7825(7) -0.1788(5) 0.2303(6) 0.056(3) Uani 1 1 d .
H37 H 0.8230 -0.1398 0.1968 0.067 Uiso 1 1 calc R
C38 C 0.7605(6) -0.1897(5) 0.3048(5) 0.039(2) Uani 1 1 d .
C39 C 0.5624(7) -0.3982(6) 0.6180(6) 0.057(3) Uani 1 1 d .
C40 C 0.5575(8) -0.4116(7) 0.6850(7) 0.085(4) Uani 1 1 d .
H40 H 0.5835 -0.3773 0.6958 0.102 Uiso 1 1 calc R
C41 C 0.5135(10) -0.4771(9) 0.7413(8) 0.106(5) Uani 1 1 d .
H41 H 0.5079 -0.4839 0.7888 0.127 Uiso 1 1 calc R
C42 C 0.4808(12) -0.5280(9) 0.7275(10) 0.126(7) Uani 1 1 d .
H42 H 0.4456 -0.5683 0.7647 0.152 Uiso 1 1 calc R
C43 C 0.498(2) -0.5214(12) 0.6629(11) 0.28(2) Uani 1 1 d .
H43 H 0.4900 -0.5620 0.6511 0.335 Uiso 1 1 calc R
C44 C 0.5286(17) -0.4525(10) 0.6083(9) 0.229(15) Uani 1 1 d .
H44 H 0.5249 -0.4448 0.5629 0.275 Uiso 1 1 calc R
C45 C 0.9981(6) -0.2051(5) 0.4090(5) 0.044(2) Uani 1 1 d .
C46 C 1.0554(7) -0.1435(5) 0.3823(6) 0.054(3) Uani 1 1 d .
H46 H 1.0770 -0.1184 0.3326 0.065 Uiso 1 1 calc R
C47 C 1.0812(8) -0.1182(7) 0.4257(7) 0.070(3) Uani 1 1 d .
H47 H 1.1205 -0.0766 0.4050 0.084 Uiso 1 1 calc R
C48 C 1.0511(8) -0.1523(7) 0.4997(7) 0.075(4) Uani 1 1 d .
H48 H 1.0689 -0.1340 0.5291 0.090 Uiso 1 1 calc R
C49 C 0.9944(7) -0.2135(6) 0.5288(6) 0.063(3) Uani 1 1 d .
H49 H 0.9744 -0.2381 0.5786 0.075 Uiso 1 1 calc R
C50 C 0.9657(6) -0.2401(5) 0.4851(5) 0.044(3) Uani 1 1 d .
C51 C 0.9029(7) -0.3046(5) 0.5155(5) 0.046(3) Uani 1 1 d .
C52 C 0.8642(7) -0.3510(5) 0.5871(5) 0.053(3) Uani 1 1 d .
H52 H 0.8751 -0.3405 0.6238 0.063 Uiso 1 1 calc R
C53 C 0.8087(7) -0.4140(6) 0.6047(6) 0.055(3) Uani 1 1 d .
C54 C 0.7946(7) -0.4281(5) 0.5489(6) 0.051(3) Uani 1 1 d .
H54 H 0.7588 -0.4692 0.5585 0.061 Uiso 1 1 calc R
C55 C 0.8345(7) -0.3803(5) 0.4779(5) 0.046(3) Uani 1 1 d .
C56 C 0.8273(7) -0.3911(5) 0.4132(6) 0.053(3) Uani 1 1 d .
C57 C 0.7757(8) -0.4492(6) 0.4164(7) 0.064(3) Uani 1 1 d .
H57 H 0.7416 -0.4819 0.4614 0.077 Uiso 1 1 calc R
C58 C 0.7744(9) -0.4590(6) 0.3567(7) 0.081(4) Uani 1 1 d .
H58 H 0.7436 -0.4997 0.3592 0.097 Uiso 1 1 calc R
C59 C 0.8220(8) -0.4046(7) 0.2893(7) 0.072(4) Uani 1 1 d .
H59 H 0.8213 -0.4071 0.2459 0.086 Uiso 1 1 calc R
C60 C 0.8694(7) -0.3480(6) 0.2904(7) 0.060(3) Uani 1 1 d .
H60 H 0.9004 -0.3126 0.2460 0.072 Uiso 1 1 calc R
C61 C 0.7709(7) -0.4632(7) 0.6794(6) 0.068(4) Uani 1 1 d .
C62 C 0.7475(8) -0.4346(8) 0.7337(6) 0.088(4) Uani 1 1 d .
H62 H 0.7544 -0.3841 0.7226 0.105 Uiso 1 1 calc R
C63 C 0.7132(10) -0.4818(10) 0.8054(8) 0.108(5) Uani 1 1 d .
H63 H 0.6968 -0.4631 0.8427 0.129 Uiso 1 1 calc R
C64 C 0.7036(11) -0.5578(12) 0.8210(8) 0.127(7) Uani 1 1 d .
H64 H 0.6819 -0.5895 0.8689 0.153 Uiso 1 1 calc R
C65 C 0.7256(10) -0.5860(8) 0.7669(9) 0.110(5) Uani 1 1 d .
H65 H 0.7196 -0.6365 0.7781 0.132 Uiso 1 1 calc R
C66 C 0.7567(8) -0.5395(7) 0.6957(7) 0.088(4) Uani 1 1 d .
H66 H 0.7682 -0.5582 0.6587 0.105 Uiso 1 1 calc R
C67 C 0.8526(6) 0.1541(5) 0.1891(5) 0.045(3) Uani 1 1 d .
C68 C 0.8067(7) 0.2174(5) 0.1942(6) 0.059(3) Uani 1 1 d .
H68 H 0.7466 0.2118 0.2185 0.071 Uiso 1 1 calc R
C69 C 0.8500(9) 0.2857(6) 0.1636(7) 0.084(4) Uani 1 1 d .
H69 H 0.8198 0.3266 0.1673 0.101 Uiso 1 1 calc R
C70 C 0.9380(11) 0.2936(7) 0.1277(8) 0.099(5) Uani 1 1 d .
H70 H 0.9667 0.3406 0.1075 0.119 Uiso 1 1 calc R
C71 C 0.9878(8) 0.2336(7) 0.1195(6) 0.077(4) Uani 1 1 d .
H71 H 1.0477 0.2408 0.0946 0.093 Uiso 1 1 calc R
C72 C 0.9427(7) 0.1621(6) 0.1507(6) 0.059(3) Uani 1 1 d .
H72 H 0.9726 0.1214 0.1458 0.070 Uiso 1 1 calc R
C73 C 0.8590(6) 0.0026(5) 0.1929(5) 0.039(2) Uani 1 1 d .
H73A H 0.9072 0.0296 0.1498 0.046 Uiso 1 1 calc R
H73B H 0.8276 -0.0285 0.1794 0.046 Uiso 1 1 calc R
C74 C 0.7352(7) 0.1006(5) 0.1473(5) 0.046(3) Uani 1 1 d .
C75 C 0.6497(7) 0.1233(5) 0.1667(6) 0.054(3) Uani 1 1 d .
H75 H 0.6183 0.1147 0.2151 0.065 Uiso 1 1 calc R
C76 C 0.6119(8) 0.1585(7) 0.1142(9) 0.079(4) Uani 1 1 d .
H76 H 0.5561 0.1744 0.1273 0.095 Uiso 1 1 calc R
C77 C 0.6593(9) 0.1698(7) 0.0405(8) 0.078(4) Uani 1 1 d .
H77 H 0.6341 0.1928 0.0052 0.094 Uiso 1 1 calc R
C78 C 0.7426(10) 0.1468(7) 0.0210(7) 0.085(4) Uani 1 1 d .
H78 H 0.7733 0.1544 -0.0274 0.102 Uiso 1 1 calc R
C79 C 0.7825(8) 0.1106(6) 0.0760(6) 0.065(3) Uani 1 1 d .
H79 H 0.8383 0.0946 0.0635 0.078 Uiso 1 1 calc R
C80 C 0.9760(6) 0.0071(5) 0.2668(5) 0.042(2) Uani 1 1 d .
C81 C 0.9340(7) 0.0515(5) 0.3065(5) 0.049(3) Uani 1 1 d .
H81 H 0.8735 0.0448 0.3289 0.059 Uiso 1 1 calc R
C82 C 0.9813(8) 0.1047(6) 0.3125(6) 0.063(3) Uani 1 1 d .
H82 H 0.9534 0.1334 0.3394 0.076 Uiso 1 1 calc R
C83 C 1.0737(9) 0.1153(6) 0.2769(7) 0.077(4) Uani 1 1 d .
H83 H 1.1064 0.1503 0.2817 0.093 Uiso 1 1 calc R
C84 C 1.1155(7) 0.0740(6) 0.2352(7) 0.072(4) Uani 1 1 d .
H84 H 1.1753 0.0831 0.2097 0.087 Uiso 1 1 calc R
C85 C 1.0665(7) 0.0187(6) 0.2321(6) 0.057(3) Uani 1 1 d .
H85 H 1.0946 -0.0110 0.2063 0.068 Uiso 1 1 calc R
C86 C 0.9839(6) -0.1034(5) 0.2036(5) 0.041(2) Uani 1 1 d .
H86A H 1.0334 -0.0677 0.1720 0.049 Uiso 1 1 calc R
H86B H 0.9554 -0.1124 0.1727 0.049 Uiso 1 1 calc R
C87 C 1.1439(6) -0.1699(5) 0.2282(5) 0.046(3) Uani 1 1 d .
C88 C 1.1975(7) -0.1200(6) 0.1652(6) 0.057(3) Uani 1 1 d .
H88 H 1.1729 -0.0908 0.1315 0.068 Uiso 1 1 calc R
C89 C 1.2860(8) -0.1113(7) 0.1498(7) 0.076(4) Uani 1 1 d .
H89 H 1.3199 -0.0736 0.1085 0.091 Uiso 1 1 calc R
C90 C 1.3237(9) -0.1578(9) 0.1950(8) 0.094(5) Uani 1 1 d .
H90 H 1.3844 -0.1553 0.1816 0.112 Uiso 1 1 calc R
C91 C 1.2742(9) -0.2093(8) 0.2607(8) 0.092(4) Uani 1 1 d .
H91 H 1.3003 -0.2389 0.2931 0.110 Uiso 1 1 calc R
C92 C 1.1844(8) -0.2147(6) 0.2763(6) 0.064(3) Uani 1 1 d .
H92 H 1.1497 -0.2490 0.3199 0.076 Uiso 1 1 calc R
C93 C 1.0431(6) -0.2360(5) 0.1786(5) 0.046(3) Uani 1 1 d .
C94 C 1.0214(7) -0.2101(7) 0.1170(6) 0.064(3) Uani 1 1 d .
H94 H 0.9951 -0.1661 0.1063 0.077 Uiso 1 1 calc R
C95 C 1.0381(9) -0.2490(8) 0.0706(7) 0.088(4) Uani 1 1 d .
H95A H 1.0219 -0.2313 0.0295 0.105 Uiso 1 1 calc R
C96 C 1.0770(11) -0.3113(9) 0.0841(8) 0.097(5) Uani 1 1 d .
H96A H 1.0876 -0.3368 0.0523 0.117 Uiso 1 1 calc R
C97 C 1.1003(9) -0.3368(7) 0.1409(10) 0.094(5) Uani 1 1 d .
H97 H 1.1290 -0.3798 0.1482 0.113 Uiso 1 1 calc R
C98 C 1.0840(8) -0.3023(6) 0.1922(7) 0.076(4) Uani 1 1 d .
H98 H 1.0995 -0.3225 0.2336 0.092 Uiso 1 1 calc R
C99 C 0.4427(12) 0.0409(14) -0.0171(11) 0.057(7) Uani 0.50 1 d P
H99A H 0.4029 0.0730 -0.0316 0.068 Uiso 0.50 1 calc PR
C100 C 0.4897(19) 0.0567(11) 0.0195(12) 0.062(7) Uani 0.50 1 d P
H100 H 0.4789 0.0966 0.0350 0.075 Uiso 0.50 1 calc PR
C101 C 0.4523(15) -0.0159(13) -0.0315(10) 0.046(6) Uani 0.50 1 d P
H101 H 0.4149 -0.0284 -0.0519 0.056 Uiso 0.50 1 calc PR
C102 C 0.0430(17) 0.5615(14) 0.452(2) 0.083(13) Uani 0.50 1 d P
H102 H 0.0720 0.6061 0.4174 0.099 Uiso 0.50 1 calc PR
C103 C 0.006(2) 0.514(2) 0.4316(15) 0.071(8) Uani 0.50 1 d P
H103 H 0.0117 0.5221 0.3838 0.085 Uiso 0.50 1 calc PR
C104 C 0.0372(15) 0.5446(18) 0.515(3) 0.079(10) Uani 0.50 1 d P
H104 H 0.0666 0.5765 0.5264 0.095 Uiso 0.50 1 calc PR
C105 C 0.8299(19) -0.3742(16) 0.0746(15) 0.095(9) Uiso 0.50 1 d P
H10A H 0.8332 -0.3246 0.0469 0.114 Uiso 0.50 1 calc PR
C106 C 0.899(2) -0.4129(19) 0.0725(19) 0.121(11) Uiso 0.50 1 d P
H10B H 0.9523 -0.3901 0.0372 0.145 Uiso 0.50 1 calc PR
C107 C 0.900(2) -0.4794(18) 0.1153(17) 0.106(10) Uiso 0.50 1 d P
H10C H 0.9506 -0.5044 0.1099 0.127 Uiso 0.50 1 calc PR
C108 C 0.8314(17) -0.5074(14) 0.1627(14) 0.076(7) Uiso 0.50 1 d P
H10D H 0.8304 -0.5515 0.1997 0.091 Uiso 0.50 1 calc PR
C109 C 0.7601(16) -0.4765(13) 0.1620(13) 0.071(7) Uiso 0.50 1 d P
H10E H 0.7074 -0.5025 0.1948 0.085 Uiso 0.50 1 calc PR
C110 C 0.7580(17) -0.4119(14) 0.1186(14) 0.080(8) Uiso 0.50 1 d P
H11A H 0.7047 -0.3924 0.1189 0.096 Uiso 0.50 1 calc PR
C111 C 0.5039(18) -0.3071(14) 0.0711(15) 0.089(8) Uiso 0.50 1 d P
H11B H 0.4591 -0.3302 0.0654 0.107 Uiso 0.50 1 calc PR
C112 C 0.4921(17) -0.2950(14) 0.1358(14) 0.079(8) Uiso 0.50 1 d P
H11C H 0.4426 -0.3148 0.1765 0.095 Uiso 0.50 1 calc PR
C113 C 0.5473(13) -0.2590(11) 0.1358(12) 0.052(5) Uiso 0.50 1 d P
H11D H 0.5386 -0.2481 0.1773 0.062 Uiso 0.50 1 calc PR
C114 C 0.6149(16) -0.2346(13) 0.0869(13) 0.069(7) Uiso 0.50 1 d P
H11E H 0.6533 -0.2041 0.0918 0.083 Uiso 0.50 1 calc PR
C115 C 0.6385(18) -0.2495(14) 0.0236(14) 0.081(8) Uiso 0.50 1 d P
H11F H 0.6930 -0.2348 -0.0125 0.097 Uiso 0.50 1 calc PR
C116 C 0.5776(18) -0.2856(14) 0.0203(15) 0.087(8) Uiso 0.50 1 d P
H11G H 0.5870 -0.2969 -0.0211 0.104 Uiso 0.50 1 calc PR
C117 C 1.034(2) 0.4417(17) 0.2458(16) 0.104(10) Uiso 0.50 1 d P
H11H H 1.0613 0.4892 0.2246 0.125 Uiso 0.50 1 calc PR
C118 C 0.918(2) 0.3600(17) 0.3245(16) 0.099(9) Uiso 0.50 1 d P
H11I H 0.8649 0.3446 0.3620 0.119 Uiso 0.50 1 calc PR
C119 C 0.9553(18) 0.3197(15) 0.2929(15) 0.083(8) Uiso 0.50 1 d P
H11J H 0.9247 0.2752 0.3044 0.100 Uiso 0.50 1 calc PR
C120 C 1.0693(16) 0.3855(13) 0.2207(14) 0.073(7) Uiso 0.50 1 d P
H12A H 1.1231 0.3913 0.1843 0.087 Uiso 0.50 1 calc PR
C121 C 1.0249(15) 0.3310(12) 0.2498(12) 0.060(6) Uiso 0.50 1 d P
H12B H 1.0478 0.2911 0.2372 0.072 Uiso 0.50 1 calc PR
C122 C 0.9546(19) 0.4230(16) 0.3048(16) 0.097(9) Uiso 0.50 1 d P
H12C H 0.9306 0.4559 0.3279 0.117 Uiso 0.50 1 calc PR
C123 C 0.6958(15) -0.6264(12) 1.0310(11) 0.059(6) Uiso 0.50 1 d P
H12D H 0.7225 -0.6699 1.0323 0.071 Uiso 0.50 1 calc PR
C124 C 0.6180(15) -0.6286(12) 1.0477(12) 0.061(6) Uiso 0.50 1 d P
H12E H 0.5855 -0.6725 1.0604 0.073 Uiso 0.50 1 calc PR
C125 C 0.5752(17) -0.5637(14) 1.0481(13) 0.080(8) Uiso 0.50 1 d P
H12F H 0.5145 -0.5646 1.0631 0.096 Uiso 0.50 1 calc PR
C126 C 0.6216(18) -0.5052(15) 1.0277(14) 0.084(8) Uiso 0.50 1 d P
H12G H 0.5946 -0.4628 1.0304 0.101 Uiso 0.50 1 calc PR
C127 C 0.7000(17) -0.5023(14) 1.0048(14) 0.080(8) Uiso 0.50 1 d P
H12H H 0.7332 -0.4572 0.9826 0.096 Uiso 0.50 1 calc PR
C128 C 0.7420(19) -0.5704(15) 1.0123(14) 0.091(8) Uiso 0.50 1 d P
H12I H 0.8021 -0.5713 1.0031 0.109 Uiso 0.50 1 calc PR
C129 C 0.5573(10) -0.0420(8) 0.7070(8) 0.098(5) Uiso 1 1 d .
H12J H 0.5837 -0.0126 0.6567 0.147 Uiso 1 1 calc R
H12K H 0.4981 -0.0298 0.7242 0.147 Uiso 1 1 calc R
H12L H 0.5573 -0.0932 0.7128 0.147 Uiso 1 1 calc R
C130 C 0.5925(13) -0.0316(10) 0.7362(11) 0.126(6) Uiso 1 1 d .
N7 N 0.6288(15) -0.0259(13) 0.7871(13) 0.241(10) Uiso 1 1 d .

loop_
_atom_site_aniso_label
_atom_site_aniso_U_11
_atom_site_aniso_U_22
_atom_site_aniso_U_33
_atom_site_aniso_U_23
_atom_site_aniso_U_13
_atom_site_aniso_U_12
Pt1 0.0397(2) 0.0371(2) 0.0390(2) -0.01276(18) -0.00979(18) -0.00001(17)
Pt2 0.0405(2) 0.0364(2) 0.0336(2) -0.00973(17) -0.01054(18) 0.00194(17)
Pt3 0.0473(2) 0.0332(2) 0.0389(2) -0.00809(17) -0.01481(19) 0.00381(17)
P1 0.0403(15) 0.0334(13) 0.0376(15) -0.0088(12) -0.0116(12) 0.0007(11)
P2 0.0414(15) 0.0328(13) 0.0351(14) -0.0104(11) -0.0115(12) 0.0048(11)
P3 0.0476(16) 0.0377(14) 0.0389(15) -0.0125(12) -0.0164(13) 0.0076(12)
P4 0.134(4) 0.060(3) 0.105(4) -0.005(2) -0.039(3) -0.041(3)
P5 0.086(3) 0.069(2) 0.0423(19) -0.0057(16) -0.0118(18) -0.0016(18)
P6 0.086(3) 0.094(3) 0.079(3) -0.014(2) -0.018(2) -0.008(2)
F1 0.288(16) 0.157(10) 0.119(9) -0.037(8) 0.020(10) -0.097(11)
F2 0.257(17) 0.105(10) 0.35(2) -0.007(12) -0.051(16) 0.034(10)
F3 0.313(17) 0.136(10) 0.120(9) -0.028(8) 0.046(10) -0.067(10)
F4 0.234(14) 0.100(8) 0.284(17) -0.026(10) -0.091(13) 0.032(9)
F5 0.304(18) 0.208(14) 0.284(18) 0.020(12) -0.174(16) -0.155(13)
F6 0.315(17) 0.162(11) 0.214(13) 0.038(9) -0.186(13) -0.115(11)
F7 0.163(8) 0.061(5) 0.091(6) -0.006(4) -0.043(6) 0.004(5)
F8 0.073(6) 0.162(9) 0.152(9) -0.026(7) -0.003(6) 0.016(6)
F9 0.155(8) 0.065(5) 0.111(7) -0.010(5) -0.007(6) -0.011(5)
F10 0.137(8) 0.122(7) 0.117(7) -0.060(6) 0.049(6) -0.014(6)
F11 0.130(7) 0.115(6) 0.070(5) -0.012(5) -0.051(5) 0.014(5)
F12 0.250(13) 0.147(9) 0.118(8) -0.012(7) -0.107(9) -0.040(8)
F13 0.112(8) 0.300(16) 0.140(9) -0.088(10) 0.018(7) 0.021(9)
F14 0.40(2) 0.110(8) 0.068(6) -0.012(6) -0.003(9) 0.081(10)
F15 0.103(7) 0.157(9) 0.162(9) -0.063(8) -0.016(7) 0.001(6)
F16 0.258(14) 0.113(8) 0.154(10) 0.008(7) -0.065(10) 0.019(9)
F17 0.127(8) 0.254(13) 0.146(9) -0.081(9) -0.062(7) -0.022(8)
F18 0.189(12) 0.301(17) 0.155(11) -0.107(11) -0.036(9) -0.092(11)
N1 0.039(5) 0.045(5) 0.037(5) -0.012(4) -0.014(4) 0.007(4)
N2 0.038(5) 0.040(5) 0.043(5) -0.005(4) -0.011(4) 0.000(4)
N3 0.035(5) 0.033(4) 0.049(6) -0.008(4) -0.015(4) 0.005(4)
N4 0.049(5) 0.042(5) 0.035(5) -0.009(4) -0.011(4) 0.001(4)
N5 0.042(5) 0.048(5) 0.040(5) -0.007(4) -0.014(4) 0.011(4)
N6 0.055(5) 0.042(5) 0.044(5) -0.013(4) -0.021(4) 0.000(4)
C1 0.040(6) 0.040(6) 0.043(6) -0.016(5) -0.015(5) 0.005(5)
C2 0.059(7) 0.049(6) 0.045(7) -0.010(5) -0.019(5) -0.004(5)
C3 0.061(8) 0.064(8) 0.071(9) -0.033(7) -0.018(7) -0.005(6)
C4 0.070(8) 0.061(7) 0.071(9) -0.040(7) -0.023(7) 0.003(6)
C5 0.066(8) 0.054(7) 0.043(7) -0.017(6) -0.009(6) -0.003(6)
C6 0.040(6) 0.044(6) 0.056(7) -0.026(5) -0.023(5) 0.007(5)
C7 0.044(6) 0.045(6) 0.049(7) -0.017(5) -0.008(5) 0.006(5)
C8 0.042(6) 0.054(6) 0.035(6) -0.015(5) -0.008(5) 0.004(5)
C9 0.030(6) 0.047(6) 0.058(7) -0.014(6) -0.007(5) 0.009(5)
C10 0.038(6) 0.041(6) 0.046(7) -0.015(5) -0.010(5) -0.003(5)
C11 0.033(6) 0.049(6) 0.037(6) -0.018(5) -0.010(5) 0.004(5)
C12 0.036(6) 0.046(6) 0.050(7) -0.021(5) -0.009(5) -0.005(5)
C13 0.066(8) 0.055(7) 0.047(7) -0.010(6) -0.015(6) -0.011(6)
C14 0.053(7) 0.066(8) 0.074(9) -0.016(7) -0.022(7) -0.022(6)
C15 0.081(9) 0.059(7) 0.060(8) -0.012(6) -0.038(7) -0.008(7)
C16 0.063(7) 0.042(6) 0.038(7) -0.006(5) -0.013(5) -0.001(5)
C17 0.036(6) 0.047(6) 0.042(6) -0.008(5) -0.006(5) 0.000(5)
C18 0.044(7) 0.072(8) 0.058(8) -0.026(7) -0.007(6) 0.015(6)
C19 0.063(8) 0.080(9) 0.043(7) -0.007(7) -0.010(6) -0.001(7)
C20 0.064(9) 0.066(8) 0.061(9) -0.006(7) 0.005(7) 0.003(7)
C21 0.062(8) 0.068(8) 0.065(9) -0.006(7) -0.008(7) -0.013(6)
C22 0.056(7) 0.065(8) 0.050(7) -0.010(6) -0.016(6) 0.004(6)
C23 0.064(7) 0.054(7) 0.041(7) -0.026(5) -0.019(5) -0.001(6)
C24 0.065(8) 0.076(8) 0.054(8) -0.024(7) -0.004(6) -0.020(7)
C25 0.083(10) 0.083(9) 0.082(10) -0.039(8) -0.044(8) 0.012(8)
C26 0.061(8) 0.080(9) 0.057(8) -0.014(7) -0.009(6) 0.007(7)
C27 0.055(7) 0.059(7) 0.037(6) -0.023(6) -0.019(5) 0.012(6)
C28 0.038(6) 0.043(6) 0.039(6) -0.016(5) -0.003(5) 0.002(5)
C29 0.045(6) 0.057(7) 0.044(7) -0.018(6) -0.008(5) 0.011(5)
C30 0.039(6) 0.046(6) 0.055(7) -0.004(6) -0.007(5) 0.001(5)
C31 0.038(6) 0.044(6) 0.059(8) -0.017(6) -0.006(5) -0.004(5)
C32 0.045(6) 0.042(6) 0.053(7) -0.015(5) -0.011(5) 0.002(5)
C33 0.056(7) 0.043(6) 0.025(5) -0.010(5) -0.012(5) -0.002(5)
C34 0.065(8) 0.049(6) 0.049(7) -0.006(6) -0.019(6) -0.011(6)
C35 0.085(9) 0.052(7) 0.082(10) -0.021(7) -0.043(8) -0.004(7)
C36 0.089(9) 0.049(7) 0.047(7) -0.014(6) -0.027(7) -0.006(6)
C37 0.069(8) 0.033(6) 0.066(8) -0.012(6) -0.028(6) 0.001(5)
C38 0.046(6) 0.030(5) 0.038(6) -0.007(5) -0.015(5) 0.003(4)
C39 0.056(7) 0.049(7) 0.036(7) 0.002(6) 0.007(5) -0.003(5)
C40 0.084(10) 0.074(9) 0.065(9) -0.002(7) -0.004(8) -0.025(7)
C41 0.115(13) 0.092(11) 0.068(10) 0.011(9) -0.016(9) -0.022(10)
C42 0.148(16) 0.075(11) 0.092(14) -0.007(10) 0.022(11) -0.041(11)
C43 0.51(5) 0.17(2) 0.067(14) -0.002(14) 0.00(2) -0.21(3)
C44 0.39(4) 0.155(18) 0.059(11) -0.015(12) 0.031(15) -0.19(2)
C45 0.053(6) 0.038(6) 0.040(6) -0.013(5) -0.018(5) 0.008(5)
C46 0.063(7) 0.047(6) 0.059(7) -0.016(6) -0.029(6) -0.005(6)
C47 0.072(9) 0.065(8) 0.078(10) -0.026(7) -0.030(7) -0.009(6)
C48 0.083(9) 0.076(9) 0.068(9) -0.020(7) -0.031(7) -0.010(7)
C49 0.072(8) 0.070(8) 0.049(7) -0.023(6) -0.021(6) 0.006(7)
C50 0.049(6) 0.041(6) 0.041(6) -0.013(5) -0.015(5) 0.005(5)
C51 0.053(7) 0.043(6) 0.037(6) -0.009(5) -0.014(5) 0.015(5)
C52 0.067(7) 0.048(6) 0.037(6) -0.016(5) -0.010(5) 0.014(6)
C53 0.052(7) 0.044(6) 0.049(7) -0.004(6) -0.007(6) 0.017(5)
C54 0.054(7) 0.044(6) 0.047(7) -0.011(6) -0.013(6) 0.009(5)
C55 0.057(7) 0.025(5) 0.048(7) -0.003(5) -0.018(5) 0.005(5)
C56 0.060(7) 0.041(6) 0.046(7) -0.005(5) -0.016(6) 0.012(5)
C57 0.078(9) 0.050(7) 0.062(8) -0.012(6) -0.026(7) -0.007(6)
C58 0.116(11) 0.048(7) 0.075(10) -0.017(7) -0.028(9) -0.021(7)
C59 0.089(9) 0.070(8) 0.066(9) -0.036(7) -0.025(7) -0.003(7)
C60 0.062(8) 0.048(7) 0.068(9) -0.012(6) -0.028(6) -0.001(6)
C61 0.058(8) 0.084(9) 0.036(7) -0.002(7) -0.004(6) 0.016(7)
C62 0.085(10) 0.107(11) 0.036(8) 0.006(8) -0.007(7) -0.020(8)
C63 0.101(12) 0.139(15) 0.070(11) -0.030(11) -0.017(9) -0.010(11)
C64 0.126(14) 0.170(19) 0.032(9) 0.021(11) -0.014(9) -0.030(14)
C65 0.130(14) 0.081(10) 0.069(11) 0.012(9) -0.011(10) 0.002(9)
C66 0.087(10) 0.066(9) 0.066(9) -0.002(7) 0.006(7) 0.005(7)
C67 0.046(6) 0.044(6) 0.046(6) -0.010(5) -0.021(5) -0.004(5)
C68 0.060(7) 0.039(6) 0.074(8) -0.025(6) -0.011(6) 0.001(5)
C69 0.095(11) 0.040(7) 0.098(11) -0.022(7) -0.011(9) -0.001(7)
C70 0.125(13) 0.039(7) 0.107(12) -0.020(8) -0.008(10) -0.031(8)
C71 0.084(9) 0.060(8) 0.068(9) -0.005(7) -0.015(7) -0.025(7)
C72 0.057(7) 0.051(7) 0.061(7) -0.016(6) -0.014(6) -0.005(6)
C73 0.040(6) 0.041(5) 0.036(6) -0.016(5) -0.012(5) 0.006(4)
C74 0.050(7) 0.033(5) 0.046(7) -0.003(5) -0.017(5) -0.002(5)
C75 0.063(7) 0.052(7) 0.044(7) -0.011(5) -0.023(6) 0.017(6)
C76 0.065(9) 0.066(8) 0.125(13) -0.040(9) -0.050(9) 0.020(7)
C77 0.084(10) 0.087(10) 0.095(11) -0.038(9) -0.069(9) 0.036(8)
C78 0.105(11) 0.106(11) 0.055(8) -0.032(8) -0.038(8) 0.008(9)
C79 0.057(7) 0.069(8) 0.059(8) -0.011(6) -0.016(6) -0.002(6)
C80 0.042(6) 0.039(5) 0.046(6) -0.009(5) -0.022(5) -0.001(5)
C81 0.053(7) 0.041(6) 0.057(7) -0.015(5) -0.025(6) 0.001(5)
C82 0.081(9) 0.049(7) 0.071(8) -0.028(6) -0.033(7) 0.002(6)
C83 0.076(9) 0.055(8) 0.101(11) -0.028(8) -0.028(8) -0.017(7)
C84 0.043(7) 0.066(8) 0.100(10) -0.019(8) -0.024(7) -0.009(6)
C85 0.057(7) 0.049(6) 0.066(8) -0.020(6) -0.021(6) 0.003(6)
C86 0.044(6) 0.041(5) 0.029(5) -0.009(4) -0.007(4) 0.006(5)
C87 0.052(7) 0.044(6) 0.044(6) -0.016(5) -0.019(5) 0.011(5)
C88 0.046(7) 0.066(7) 0.045(7) -0.009(6) -0.008(5) 0.000(6)
C89 0.047(8) 0.096(10) 0.063(9) -0.015(7) -0.003(7) -0.008(7)
C90 0.051(8) 0.136(14) 0.090(11) -0.036(11) -0.021(8) 0.002(9)
C91 0.072(10) 0.110(12) 0.103(12) -0.033(10) -0.051(9) 0.043(9)
C92 0.069(8) 0.060(7) 0.057(8) -0.013(6) -0.024(6) 0.009(6)
C93 0.045(6) 0.046(6) 0.044(6) -0.022(5) -0.005(5) 0.000(5)
C94 0.078(9) 0.071(8) 0.047(7) -0.023(6) -0.024(7) 0.010(7)
C95 0.118(12) 0.106(12) 0.058(9) -0.052(9) -0.031(8) 0.020(10)
C96 0.131(14) 0.116(13) 0.085(11) -0.069(10) -0.055(10) 0.035(11)
C97 0.102(11) 0.075(9) 0.152(15) -0.088(11) -0.055(11) 0.037(8)
C98 0.082(9) 0.061(8) 0.105(11) -0.037(8) -0.049(8) 0.029(7)
C99 0.029(11) 0.060(16) 0.041(13) 0.032(11) -0.012(10) -0.013(11)
C100 0.10(2) 0.021(11) 0.053(15) -0.019(11) -0.003(14) -0.019(13)
C101 0.075(17) 0.033(12) 0.033(12) -0.002(10) -0.028(11) -0.015(12)
C102 0.049(17) 0.034(15) 0.09(2) 0.017(18) 0.022(17) 0.054(14)
C103 0.052(17) 0.09(2) 0.08(2) -0.05(2) -0.017(16) 0.082(16)
C104 0.016(12) 0.05(2) 0.17(3) -0.05(2) -0.024(18) 0.035(13)

loop_
_atom_type_symbol
_atom_type_description
_atom_type_scat_dispersion_real
_atom_type_scat_dispersion_imag
_atom_type_scat_source
C C 0.0033 0.0016 'International Tables Vol C Tables 4.2.6.8 and 6.1.1.4'
H H 0.0000 0.0000 'International Tables Vol C Tables 4.2.6.8 and 6.1.1.4'
F F 0.0171 0.0103 'International Tables Vol C Tables 4.2.6.8 and 6.1.1.4'
N N 0.0061 0.0033 'International Tables Vol C Tables 4.2.6.8 and 6.1.1.4'
P P 0.1023 0.0942 'International Tables Vol C Tables 4.2.6.8 and 6.1.1.4'
Pt Pt -1.7033 8.3905 'International Tables Vol C Tables 4.2.6.8 and 6.1.1.4'

loop_
_geom_angle_atom_site_label_1
_geom_angle_atom_site_label_2
_geom_angle_atom_site_label_3
_geom_angle
_geom_angle_site_symmetry_1
_geom_angle_site_symmetry_3
N1 Pt1 C1 80.4(4) . .
N1 Pt1 N2 77.6(3) . .
C1 Pt1 N2 157.6(3) . .
N1 Pt1 P1 173.0(2) . .
C1 Pt1 P1 104.2(3) . .
N2 Pt1 P1 98.1(2) . .
N3 Pt2 C38 80.1(4) . .
N3 Pt2 N4 76.8(3) . .
C38 Pt2 N4 156.8(3) . .
N3 Pt2 P2 176.5(2) . .
C38 Pt2 P2 96.5(3) . .
N4 Pt2 P2 106.7(2) . .
N3 Pt2 Pt3 90.8(2) . .
C38 Pt2 Pt3 85.5(2) . .
N4 Pt2 Pt3 94.2(2) . .
P2 Pt2 Pt3 88.38(6) . .
N5 Pt3 C45 80.7(4) . .
N5 Pt3 N6 77.2(3) . .
C45 Pt3 N6 157.8(3) . .
N5 Pt3 P3 174.7(2) . .
C45 Pt3 P3 97.3(3) . .
N6 Pt3 P3 104.6(2) . .
N5 Pt3 Pt2 94.0(2) . .
C45 Pt3 Pt2 85.9(3) . .
N6 Pt3 Pt2 97.5(2) . .
P3 Pt3 Pt2 90.79(6) . .
C74 P1 C67 96.8(4) . .
C74 P1 C73 104.5(4) . .
C67 P1 C73 106.8(5) . .
C74 P1 Pt1 111.3(3) . .
C67 P1 Pt1 126.9(3) . .
C73 P1 Pt1 108.2(3) . .
C80 P2 C86 104.0(5) . .
C80 P2 C73 101.1(4) . .
C86 P2 C73 100.7(4) . .
C80 P2 Pt2 121.6(3) . .
C86 P2 Pt2 113.0(3) . .
C73 P2 Pt2 113.8(3) . .
C87 P3 C93 97.8(4) . .
C87 P3 C86 108.4(4) . .
C93 P3 C86 102.7(4) . .
C87 P3 Pt3 115.8(3) . .
C93 P3 Pt3 115.0(3) . .
C86 P3 Pt3 115.1(3) . .
F2 P4 F5 99.7(11) . .
F2 P4 F4 175.7(11) . .
F5 P4 F4 84.6(8) . .
F2 P4 F3 97.7(10) . .
F5 P4 F3 89.9(8) . .
F4 P4 F3 81.6(8) . .
F2 P4 F1 85.1(8) . .
F5 P4 F1 90.4(8) . .
F4 P4 F1 95.5(9) . .
F3 P4 F1 177.0(10) . .
F2 P4 F6 87.2(9) . .
F5 P4 F6 171.5(11) . .
F4 P4 F6 88.6(8) . .
F3 P4 F6 94.2(8) . .
F1 P4 F6 85.2(7) . .
F9 P5 F12 89.5(6) . .
F9 P5 F10 90.7(5) . .
F12 P5 F10 91.2(6) . .
F9 P5 F8 90.0(5) . .
F12 P5 F8 89.6(6) . .
F10 P5 F8 178.9(6) . .
F9 P5 F11 90.3(5) . .
F12 P5 F11 176.3(6) . .
F10 P5 F11 92.4(5) . .
F8 P5 F11 86.7(5) . .
F9 P5 F7 177.5(5) . .
F12 P5 F7 91.2(5) . .
F10 P5 F7 86.8(5) . .
F8 P5 F7 92.4(5) . .
F11 P5 F7 89.1(5) . .
F16 P6 F18 88.7(8) . .
F16 P6 F13 90.5(8) . .
F18 P6 F13 90.2(7) . .
F16 P6 F14 175.5(9) . .
F18 P6 F14 88.1(8) . .
F13 P6 F14 92.8(7) . .
F16 P6 F17 90.2(7) . .
F18 P6 F17 176.6(8) . .
F13 P6 F17 93.1(7) . .
F14 P6 F17 92.8(7) . .
F16 P6 F15 93.0(7) . .
F18 P6 F15 92.6(6) . .
F13 P6 F15 175.5(7) . .
F14 P6 F15 83.9(6) . .
F17 P6 F15 84.2(6) . .
C7 N1 C11 120.6(8) . .
C7 N1 Pt1 118.9(7) . .
C11 N1 Pt1 120.1(7) . .
C12 N2 C16 118.5(8) . .
C12 N2 Pt1 111.4(6) . .
C16 N2 Pt1 130.0(6) . .
C32 N3 C28 122.0(8) . .
C32 N3 Pt2 117.3(7) . .
C28 N3 Pt2 120.4(6) . .
C23 N4 C27 118.1(9) . .
C23 N4 Pt2 130.1(7) . .
C27 N4 Pt2 111.8(7) . .
C55 N5 C51 122.2(9) . .
C55 N5 Pt3 119.5(7) . .
C51 N5 Pt3 118.2(7) . .
C60 N6 C56 116.1(9) . .
C60 N6 Pt3 129.5(7) . .
C56 N6 Pt3 114.3(7) . .
C2 C1 C6 114.4(9) . .
C2 C1 Pt1 132.4(8) . .
C6 C1 Pt1 113.2(7) . .
C3 C2 C1 122.3(10) . .
C3 C2 H2 118.9 . .
C1 C2 H2 118.9 . .
C2 C3 C4 121.9(10) . .
C2 C3 H3 119.1 . .
C4 C3 H3 119.1 . .
C5 C4 C3 117.9(11) . .
C5 C4 H4 121.0 . .
C3 C4 H4 121.0 . .
C4 C5 C6 120.6(10) . .
C4 C5 H5 119.7 . .
C6 C5 H5 119.7 . .
C5 C6 C1 122.9(9) . .
C5 C6 C7 121.3(9) . .
C1 C6 C7 115.6(9) . .
N1 C7 C8 119.9(10) . .
N1 C7 C6 111.3(9) . .
C8 C7 C6 128.8(10) . .
C7 C8 C9 120.8(10) . .
C7 C8 H8 119.6 . .
C9 C8 H8 119.6 . .
C8 C9 C10 116.6(9) . .
C8 C9 C17 121.5(10) . .
C10 C9 C17 121.8(9) . .
C11 C10 C9 120.3(9) . .
C11 C10 H10 119.9 . .
C9 C10 H10 119.9 . .
C10 C11 N1 121.9(9) . .
C10 C11 C12 125.9(9) . .
N1 C11 C12 112.2(8) . .
N2 C12 C13 120.6(9) . .
N2 C12 C11 118.0(8) . .
C13 C12 C11 121.3(9) . .
C12 C13 C14 121.2(10) . .
C12 C13 H13 119.4 . .
C14 C13 H13 119.4 . .
C15 C14 C13 117.0(10) . .
C15 C14 H14 121.5 . .
C13 C14 H14 121.5 . .
C16 C15 C14 120.8(11) . .
C16 C15 H15 119.6 . .
C14 C15 H15 119.6 . .
C15 C16 N2 121.8(10) . .
C15 C16 H16 119.1 . .
N2 C16 H16 119.1 . .
C22 C17 C18 117.1(10) . .
C22 C17 C9 121.4(10) . .
C18 C17 C9 121.4(10) . .
C17 C18 C19 121.6(11) . .
C17 C18 H18 119.2 . .
C19 C18 H18 119.2 . .
C20 C19 C18 118.6(12) . .
C20 C19 H19 120.7 . .
C18 C19 H19 120.7 . .
C19 C20 C21 121.9(12) . .
C19 C20 H20 119.1 . .
C21 C20 H20 119.1 . .
C20 C21 C22 117.2(12) . .
C20 C21 H21 121.4 . .
C22 C21 H21 121.4 . .
C17 C22 C21 123.5(11) . .
C17 C22 H22 118.2 . .
C21 C22 H22 118.2 . .
N4 C23 C24 124.1(10) . .
N4 C23 H23 118.0 . .
C24 C23 H23 118.0 . .
C23 C24 C25 120.9(11) . .
C23 C24 H24 119.6 . .
C25 C24 H24 119.6 . .
C24 C25 C26 116.0(12) . .
C24 C25 H25 122.0 . .
C26 C25 H25 122.0 . .
C27 C26 C25 120.0(11) . .
C27 C26 H26 120.0 . .
C25 C26 H26 120.0 . .
N4 C27 C26 120.6(10) . .
N4 C27 C28 117.8(9) . .
C26 C27 C28 121.5(10) . .
N3 C28 C29 120.9(9) . .
N3 C28 C27 112.5(8) . .
C29 C28 C27 126.4(10) . .
C28 C29 C30 121.1(10) . .
C28 C29 H29 119.4 . .
C30 C29 H29 119.4 . .
C29 C30 C31 115.6(9) . .
C29 C30 C39 123.0(11) . .
C31 C30 C39 121.3(10) . .
C32 C31 C30 121.4(10) . .
C32 C31 H31 119.3 . .
C30 C31 H31 119.3 . .
N3 C32 C31 118.8(10) . .
N3 C32 C33 114.0(9) . .
C31 C32 C33 127.1(10) . .
C34 C33 C38 124.3(9) . .
C34 C33 C32 120.9(9) . .
C38 C33 C32 114.8(9) . .
C33 C34 C35 120.0(10) . .
C33 C34 H34 120.0 . .
C35 C34 H34 120.0 . .
C36 C35 C34 119.3(11) . .
C36 C35 H35 120.3 . .
C34 C35 H35 120.3 . .
C37 C36 C35 119.0(11) . .
C37 C36 H36 120.5 . .
C35 C36 H36 120.5 . .
C36 C37 C38 123.7(10) . .
C36 C37 H37 118.1 . .
C38 C37 H37 118.1 . .
C33 C38 C37 113.6(9) . .
C33 C38 Pt2 113.6(7) . .
C37 C38 Pt2 132.7(7) . .
C40 C39 C44 114.1(12) . .
C40 C39 C30 122.1(12) . .
C44 C39 C30 123.5(12) . .
C39 C40 C41 121.4(14) . .
C39 C40 H40 119.3 . .
C41 C40 H40 119.3 . .
C42 C41 C40 120.9(16) . .
C42 C41 H41 119.6 . .
C40 C41 H41 119.6 . .
C43 C42 C41 118.2(17) . .
C43 C42 H42 120.9 . .
C41 C42 H42 120.9 . .
C42 C43 C44 120(2) . .
C42 C43 H43 120.2 . .
C44 C43 H43 120.2 . .
C39 C44 C43 123.2(18) . .
C39 C44 H44 118.4 . .
C43 C44 H44 118.4 . .
C46 C45 C50 116.3(9) . .
C46 C45 Pt3 132.0(8) . .
C50 C45 Pt3 111.7(7) . .
C47 C46 C45 122.4(11) . .
C47 C46 H46 118.8 . .
C45 C46 H46 118.8 . .
C46 C47 C48 121.8(11) . .
C46 C47 H47 119.1 . .
C48 C47 H47 119.1 . .
C49 C48 C47 118.1(12) . .
C49 C48 H48 120.9 . .
C47 C48 H48 120.9 . .
C48 C49 C50 121.1(11) . .
C48 C49 H49 119.4 . .
C50 C49 H49 119.4 . .
C49 C50 C45 120.2(9) . .
C49 C50 C51 121.9(10) . .
C45 C50 C51 117.9(9) . .
N5 C51 C52 118.3(10) . .
N5 C51 C50 111.6(8) . .
C52 C51 C50 130.0(10) . .
C51 C52 C53 120.9(10) . .
C51 C52 H52 119.5 . .
C53 C52 H52 119.5 . .
C54 C53 C52 118.0(10) . .
C54 C53 C61 121.6(11) . .
C52 C53 C61 120.3(12) . .
C53 C54 C55 119.4(10) . .
C53 C54 H54 120.3 . .
C55 C54 H54 120.3 . .
N5 C55 C54 121.2(10) . .
N5 C55 C56 114.3(9) . .
C54 C55 C56 124.5(10) . .
N6 C56 C57 121.6(10) . .
N6 C56 C55 114.7(9) . .
C57 C56 C55 123.7(10) . .
C58 C57 C56 121.8(11) . .
C58 C57 H57 119.1 . .
C56 C57 H57 119.1 . .
C57 C58 C59 117.2(11) . .
C57 C58 H58 121.4 . .
C59 C58 H58 121.4 . .
C60 C59 C58 117.7(11) . .
C60 C59 H59 121.2 . .
C58 C59 H59 121.2 . .
N6 C60 C59 125.5(11) . .
N6 C60 H60 117.3 . .
C59 C60 H60 117.3 . .
C62 C61 C66 120.4(11) . .
C62 C61 C53 119.4(12) . .
C66 C61 C53 120.2(12) . .
C61 C62 C63 119.5(14) . .
C61 C62 H62 120.2 . .
C63 C62 H62 120.2 . .
C62 C63 C64 119.4(16) . .
C62 C63 H63 120.3 . .
C64 C63 H63 120.3 . .
C65 C64 C63 121.0(14) . .
C65 C64 H64 119.5 . .
C63 C64 H64 119.5 . .
C64 C65 C66 120.0(15) . .
C64 C65 H65 120.0 . .
C66 C65 H65 120.0 . .
C65 C66 C61 119.5(14) . .
C65 C66 H66 120.2 . .
C61 C66 H66 120.2 . .
C72 C67 C68 120.2(9) . .
C72 C67 P1 122.4(8) . .
C68 C67 P1 116.2(7) . .
C69 C68 C67 120.6(11) . .
C69 C68 H68 119.7 . .
C67 C68 H68 119.7 . .
C68 C69 C70 119.5(12) . .
C68 C69 H69 120.3 . .
C70 C69 H69 120.3 . .
C69 C70 C71 123.1(11) . .
C69 C70 H70 118.5 . .
C71 C70 H70 118.5 . .
C70 C71 C72 117.8(11) . .
C70 C71 H71 121.1 . .
C72 C71 H71 121.1 . .
C67 C72 C71 118.8(11) . .
C67 C72 H72 120.6 . .
C71 C72 H72 120.6 . .
P1 C73 P2 119.7(5) . .
P1 C73 H73A 107.4 . .
P2 C73 H73A 107.4 . .
P1 C73 H73B 107.4 . .
P2 C73 H73B 107.4 . .
H73A C73 H73B 106.9 . .
C79 C74 C75 121.0(10) . .
C79 C74 P1 121.3(8) . .
C75 C74 P1 117.2(8) . .
C76 C75 C74 120.7(11) . .
C76 C75 H75 119.6 . .
C74 C75 H75 119.6 . .
C75 C76 C77 119.5(11) . .
C75 C76 H76 120.3 . .
C77 C76 H76 120.3 . .
C78 C77 C76 120.3(11) . .
C78 C77 H77 119.8 . .
C76 C77 H77 119.8 . .
C77 C78 C79 120.1(12) . .
C77 C78 H78 119.9 . .
C79 C78 H78 119.9 . .
C74 C79 C78 118.3(11) . .
C74 C79 H79 120.8 . .
C78 C79 H79 120.8 . .
C85 C80 C81 119.2(9) . .
C85 C80 P2 123.6(8) . .
C81 C80 P2 117.1(7) . .
C82 C81 C80 120.8(10) . .
C82 C81 H81 119.6 . .
C80 C81 H81 119.6 . .
C81 C82 C83 119.1(11) . .
C81 C82 H82 120.5 . .
C83 C82 H82 120.5 . .
C84 C83 C82 120.8(11) . .
C84 C83 H83 119.6 . .
C82 C83 H83 119.6 . .
C83 C84 C85 119.0(11) . .
C83 C84 H84 120.5 . .
C85 C84 H84 120.5 . .
C80 C85 C84 121.1(11) . .
C80 C85 H85 119.4 . .
C84 C85 H85 119.4 . .
P2 C86 P3 121.5(5) . .
P2 C86 H86A 107.0 . .
P3 C86 H86A 107.0 . .
P2 C86 H86B 107.0 . .
P3 C86 H86B 107.0 . .
H86A C86 H86B 106.7 . .
C88 C87 C92 116.7(10) . .
C88 C87 P3 122.6(8) . .
C92 C87 P3 120.0(8) . .
C87 C88 C89 122.4(11) . .
C87 C88 H88 118.8 . .
C89 C88 H88 118.8 . .
C90 C89 C88 119.4(12) . .
C90 C89 H89 120.3 . .
C88 C89 H89 120.3 . .
C89 C90 C91 121.8(12) . .
C89 C90 H90 119.1 . .
C91 C90 H90 119.1 . .
C92 C91 C90 117.2(12) . .
C92 C91 H91 121.4 . .
C90 C91 H91 121.4 . .
C91 C92 C87 122.1(11) . .
C91 C92 H92 118.9 . .
C87 C92 H92 118.9 . .
C94 C93 C98 117.9(10) . .
C94 C93 P3 125.9(8) . .
C98 C93 P3 116.1(9) . .
C93 C94 C95 120.4(12) . .
C93 C94 H94 119.8 . .
C95 C94 H94 119.8 . .
C96 C95 C94 121.0(13) . .
C96 C95 H95A 119.5 . .
C94 C95 H95A 119.5 . .
C97 C96 C95 120.5(14) . .
C97 C96 H96A 119.7 . .
C95 C96 H96A 119.7 . .
C96 C97 C98 122.7(13) . .
C96 C97 H97 118.7 . .
C98 C97 H97 118.7 . .
C97 C98 C93 117.5(12) . .
C97 C98 H98 121.3 . .
C93 C98 H98 121.3 . .
C101 C99 C100 121(2) . .
C101 C99 H99A 119.7 . .
C100 C99 H99A 119.7 . .
C101 C100 C99 117(2) 2_655 .
C101 C100 H100 121.4 2_655 .
C99 C100 H100 121.4 . .
C99 C101 C100 122(2) . 2_655
C99 C101 H101 119.0 . .
C100 C101 H101 119.0 2_655 .
C104 C102 C103 119(3) . .
C104 C102 H102 120.5 . .
C103 C102 H102 120.5 . .
C104 C103 C102 115(3) 2_566 .
C104 C103 H103 122.6 2_566 .
C102 C103 H103 122.6 . .
C102 C104 C103 126(3) . 2_566
C102 C104 H104 116.9 . .
C103 C104 H104 116.9 2_566 .
C110 C105 C106 113(3) . .
C110 C105 H10A 123.3 . .
C106 C105 H10A 123.3 . .
C107 C106 C105 126(4) . .
C107 C106 H10B 117.1 . .
C105 C106 H10B 117.1 . .
C108 C107 C106 116(4) . .
C108 C107 H10C 121.8 . .
C106 C107 H10C 121.8 . .
C107 C108 C109 120(3) . .
C107 C108 H10D 119.9 . .
C109 C108 H10D 119.9 . .
C110 C109 C108 123(3) . .
C110 C109 H10E 118.4 . .
C108 C109 H10E 118.4 . .
C109 C110 C105 119(3) . .
C109 C110 H11A 120.3 . .
C105 C110 H11A 120.3 . .
C116 C111 C112 118(3) . .
C116 C111 H11B 120.8 . .
C112 C111 H11B 120.8 . .
C113 C112 C111 116(3) . .
C113 C112 H11C 121.8 . .
C111 C112 H11C 121.8 . .
C112 C113 C114 126(3) . .
C112 C113 H11D 117.1 . .
C114 C113 H11D 117.1 . .
C113 C114 C115 123(3) . .
C113 C114 H11E 118.3 . .
C115 C114 H11E 118.3 . .
C116 C115 C114 112(3) . .
C116 C115 H11F 123.8 . .
C114 C115 H11F 123.8 . .
C115 C116 C111 123(3) . .
C115 C116 H11G 118.4 . .
C111 C116 H11G 118.4 . .
C120 C117 C122 117(3) . .
C120 C117 H11H 121.5 . .
C122 C117 H11H 121.5 . .
C119 C118 C122 117(3) . .
C119 C118 H11I 121.3 . .
C122 C118 H11I 121.3 . .
C121 C119 C118 127(3) . .
C121 C119 H11J 116.6 . .
C118 C119 H11J 116.6 . .
C121 C120 C117 113(3) . .
C121 C120 H12A 123.5 . .
C117 C120 H12A 123.5 . .
C120 C121 C119 128(3) . .
C120 C121 H12B 115.9 . .
C119 C121 H12B 115.9 . .
C118 C122 C117 117(3) . .
C118 C122 H12C 121.7 . .
C117 C122 H12C 121.7 . .
C124 C123 C128 123(3) . .
C124 C123 H12D 118.3 . .
C128 C123 H12D 118.3 . .
C123 C124 C125 120(2) . .
C123 C124 H12E 120.2 . .
C125 C124 H12E 120.2 . .
C126 C125 C124 118(3) . .
C126 C125 H12F 121.0 . .
C124 C125 H12F 121.0 . .
C127 C126 C125 122(3) . .
C127 C126 H12G 119.1 . .
C125 C126 H12G 119.1 . .
C126 C127 C128 119(3) . .
C126 C127 H12H 120.7 . .
C128 C127 H12H 120.7 . .
C123 C128 C127 118(3) . .
C123 C128 H12I 121.2 . .
C127 C128 H12I 121.2 . .
C130 C129 H12J 109.5 . .
C130 C129 H12K 109.5 . .
H12J C129 H12K 109.5 . .
C130 C129 H12L 109.5 . .
H12J C129 H12L 109.5 . .
H12K C129 H12L 109.5 . .
C129 C130 N7 170(2) . .

loop_
_geom_bond_atom_site_label_1
_geom_bond_atom_site_label_2
_geom_bond_distance
_geom_bond_site_symmetry_2
Pt1 N1 2.003(7) .
Pt1 C1 2.005(9) .
Pt1 N2 2.156(8) .
Pt1 P1 2.267(2) .
Pt2 N3 2.020(7) .
Pt2 C38 2.033(9) .
Pt2 N4 2.174(8) .
Pt2 P2 2.271(2) .
Pt2 Pt3 3.1685(5) .
Pt3 N5 2.016(8) .
Pt3 C45 2.034(10) .
Pt3 N6 2.140(8) .
Pt3 P3 2.257(3) .
P1 C74 1.812(10) .
P1 C67 1.815(9) .
P1 C73 1.821(9) .
P2 C80 1.813(9) .
P2 C86 1.829(9) .
P2 C73 1.857(9) .
P3 C87 1.821(10) .
P3 C93 1.839(10) .
P3 C86 1.840(9) .
P4 F2 1.426(13) .
P4 F5 1.494(12) .
P4 F4 1.516(12) .
P4 F3 1.521(11) .
P4 F1 1.527(11) .
P4 F6 1.526(10) .
P5 F9 1.549(8) .
P5 F12 1.549(9) .
P5 F10 1.561(8) .
P5 F8 1.571(8) .
P5 F11 1.572(8) .
P5 F7 1.588(7) .
P6 F16 1.502(10) .
P6 F18 1.525(11) .
P6 F13 1.528(10) .
P6 F14 1.531(10) .
P6 F17 1.560(10) .
P6 F15 1.563(10) .
N1 C7 1.344(12) .
N1 C11 1.347(11) .
N2 C12 1.356(11) .
N2 C16 1.376(12) .
N3 C32 1.341(12) .
N3 C28 1.346(12) .
N4 C23 1.328(11) .
N4 C27 1.354(12) .
N5 C55 1.333(12) .
N5 C51 1.352(12) .
N6 C60 1.329(13) .
N6 C56 1.350(12) .
C1 C2 1.399(13) .
C1 C6 1.426(13) .
C2 C3 1.388(14) .
C2 H2 0.9300 .
C3 C4 1.388(15) .
C3 H3 0.9300 .
C4 C5 1.371(14) .
C4 H4 0.9300 .
C5 C6 1.395(13) .
C5 H5 0.9300 .
C6 C7 1.480(13) .
C7 C8 1.384(13) .
C8 C9 1.394(13) .
C8 H8 0.9300 .
C9 C10 1.418(14) .
C9 C17 1.478(13) .
C10 C11 1.340(12) .
C10 H10 0.9300 .
C11 C12 1.455(13) .
C12 C13 1.374(13) .
C13 C14 1.395(15) .
C13 H13 0.9300 .
C14 C15 1.383(15) .
C14 H14 0.9300 .
C15 C16 1.355(14) .
C15 H15 0.9300 .
C16 H16 0.9300 .
C17 C22 1.359(14) .
C17 C18 1.377(14) .
C18 C19 1.401(14) .
C18 H18 0.9300 .
C19 C20 1.360(16) .
C19 H19 0.9300 .
C20 C21 1.375(16) .
C20 H20 0.9300 .
C21 C22 1.392(15) .
C21 H21 0.9300 .
C22 H22 0.9300 .
C23 C24 1.339(14) .
C23 H23 0.9300 .
C24 C25 1.348(15) .
C24 H24 0.9300 .
C25 C26 1.448(16) .
C25 H25 0.9300 .
C26 C27 1.362(14) .
C26 H26 0.9300 .
C27 C28 1.451(13) .
C28 C29 1.372(13) .
C29 C30 1.393(14) .
C29 H29 0.9300 .
C30 C31 1.433(14) .
C30 C39 1.456(13) .
C31 C32 1.390(13) .
C31 H31 0.9300 .
C32 C33 1.468(13) .
C33 C34 1.349(13) .
C33 C38 1.412(12) .
C34 C35 1.396(15) .
C34 H34 0.9300 .
C35 C36 1.393(15) .
C35 H35 0.9300 .
C36 C37 1.377(14) .
C36 H36 0.9300 .
C37 C38 1.419(14) .
C37 H37 0.9300 .
C39 C40 1.309(16) .
C39 C44 1.314(18) .
C40 C41 1.413(17) .
C40 H40 0.9300 .
C41 C42 1.30(2) .
C41 H41 0.9300 .
C42 C43 1.25(2) .
C42 H42 0.9300 .
C43 C44 1.40(2) .
C43 H43 0.9300 .
C44 H44 0.9300 .
C45 C46 1.377(13) .
C45 C50 1.414(13) .
C46 C47 1.349(14) .
C46 H46 0.9300 .
C47 C48 1.375(16) .
C47 H47 0.9300 .
C48 C49 1.360(15) .
C48 H48 0.9300 .
C49 C50 1.395(14) .
C49 H49 0.9300 .
C50 C51 1.462(13) .
C51 C52 1.392(13) .
C52 C53 1.416(14) .
C52 H52 0.9300 .
C53 C54 1.376(14) .
C53 C61 1.454(14) .
C54 C55 1.395(13) .
C54 H54 0.9300 .
C55 C56 1.481(14) .
C56 C57 1.403(14) .
C57 C58 1.334(15) .
C57 H57 0.9300 .
C58 C59 1.420(16) .
C58 H58 0.9300 .
C59 C60 1.377(14) .
C59 H59 0.9300 .
C60 H60 0.9300 .
C61 C62 1.373(17) .
C61 C66 1.412(16) .
C62 C63 1.392(18) .
C62 H62 0.9300 .
C63 C64 1.40(2) .
C63 H63 0.9300 .
C64 C65 1.36(2) .
C64 H64 0.9300 .
C65 C66 1.376(17) .
C65 H65 0.9300 .
C66 H66 0.9300 .
C67 C72 1.402(13) .
C67 C68 1.431(13) .
C68 C69 1.363(14) .
C68 H68 0.9300 .
C69 C70 1.363(17) .
C69 H69 0.9300 .
C70 C71 1.421(17) .
C70 H70 0.9300 .
C71 C72 1.425(14) .
C71 H71 0.9300 .
C72 H72 0.9300 .
C73 H73A 0.9700 .
C73 H73B 0.9700 .
C74 C79 1.383(14) .
C74 C75 1.411(14) .
C75 C76 1.390(15) .
C75 H75 0.9300 .
C76 C77 1.421(17) .
C76 H76 0.9300 .
C77 C78 1.383(16) .
C77 H77 0.9300 .
C78 C79 1.458(15) .
C78 H78 0.9300 .
C79 H79 0.9300 .
C80 C85 1.395(13) .
C80 C81 1.408(13) .
C81 C82 1.377(13) .
C81 H81 0.9300 .
C82 C83 1.425(15) .
C82 H82 0.9300 .
C83 C84 1.388(15) .
C83 H83 0.9300 .
C84 C85 1.396(14) .
C84 H84 0.9300 .
C85 H85 0.9300 .
C86 H86A 0.9700 .
C86 H86B 0.9700 .
C87 C88 1.363(13) .
C87 C92 1.406(13) .
C88 C89 1.368(14) .
C88 H88 0.9300 .
C89 C90 1.351(17) .
C89 H89 0.9300 .
C90 C91 1.385(18) .
C90 H90 0.9300 .
C91 C92 1.385(15) .
C91 H91 0.9300 .
C92 H92 0.9300 .
C93 C94 1.368(14) .
C93 C98 1.408(14) .
C94 C95 1.382(15) .
C94 H94 0.9300 .
C95 C96 1.328(18) .
C95 H95A 0.9300 .
C96 C97 1.293(18) .
C96 H96A 0.9300 .
C97 C98 1.405(17) .
C97 H97 0.9300 .
C98 H98 0.9300 .
C99 C101 1.23(3) .
C99 C100 1.35(3) .
C99 H99A 0.9300 .
C100 C101 1.24(3) 2_655
C100 H100 0.9300 .
C101 C100 1.24(3) 2_655
C101 H101 0.9300 .
C102 C104 1.23(4) .
C102 C103 1.37(4) .
C102 H102 0.9300 .
C103 C104 1.30(4) 2_566
C103 H103 0.9300 .
C104 C103 1.30(4) 2_566
C104 H104 0.9300 .
C105 C110 1.28(3) .
C105 C106 1.33(4) .
C105 H10A 0.9300 .
C106 C107 1.29(4) .
C106 H10B 0.9300 .
C107 C108 1.21(3) .
C107 H10C 0.9300 .
C108 C109 1.29(3) .
C108 H10D 0.9300 .
C109 C110 1.27(3) .
C109 H10E 0.9300 .
C110 H11A 0.9300 .
C111 C116 1.28(3) .
C111 C112 1.41(3) .
C111 H11B 0.9300 .
C112 C113 1.16(3) .
C112 H11C 0.9300 .
C113 C114 1.20(3) .
C113 H11D 0.9300 .
C114 C115 1.38(3) .
C114 H11E 0.9300 .
C115 C116 1.27(3) .
C115 H11F 0.9300 .
C116 H11G 0.9300 .
C117 C120 1.40(3) .
C117 C122 1.41(4) .
C117 H11H 0.9300 .
C118 C119 1.22(3) .
C118 C122 1.25(3) .
C118 H11I 0.9300 .
C119 C121 1.16(3) .
C119 H11J 0.9300 .
C120 C121 1.16(3) .
C120 H12A 0.9300 .
C121 H12B 0.9300 .
C122 H12C 0.9300 .
C123 C124 1.19(3) .
C123 C128 1.22(3) .
C123 H12D 0.9300 .
C124 C125 1.42(3) .
C124 H12E 0.9300 .
C125 C126 1.25(3) .
C125 H12F 0.9300 .
C126 C127 1.20(3) .
C126 H12G 0.9300 .
C127 C128 1.45(3) .
C127 H12H 0.9300 .
C128 H12I 0.9300 .
C129 C130 1.03(2) .
C129 H12J 0.9600 .
C129 H12K 0.9600 .
C129 H12L 0.9600 .
C130 N7 1.41(3) .
